data_2010385
loop_
_publ_author_name
'Kapor, A.'
'St\'ajer, G.'
'Frimpong-Manso, S.'
'Bern\'ath, G.'

_publ_section_title
5a<i>r</i>-<i>p</i>-Tolyl-6a<i>t</i>,7<i>t</i>,8,9,10<i>t</i>,10a<i>t</i>-hexahydro-11<i>H</i>,13<i>H</i>-7,10-methano[1,3]benzoxazino[2,3-<i>b</i>][1,3]benzoxazin-13-one
_journal_issue 1
_journal_name_full 'Acta Crystallographica Section C'
_journal_page_first 131
_journal_page_last 134
_journal_paper_doi 10.1107/S010827019400497X
_journal_volume 51
_journal_year 1995
_chemical_formula_moiety 'C23 H23 N1 O3'
_chemical_formula_sum 'C23 H23 N O3'
_chemical_formula_weight 361.44
_space_group_IT_number 14
_symmetry_cell_setting monoclinic
_symmetry_space_group_name_Hall '-P 2ybc'
_symmetry_space_group_name_H-M 'P 1 21/c 1'
_atom_type_scat_source IntTabIV
_cell_angle_alpha 89.99(2)
_cell_angle_beta 106.89(2)
_cell_angle_gamma 89.99(2)
_cell_formula_units_Z 4
_cell_length_a 9.150(4)
_cell_length_b 17.465(6)
_cell_length_c 12.098(5)
_cell_measurement_reflns_used 25
_cell_measurement_temperature 293
_cell_measurement_theta_max 7.44
_cell_measurement_theta_min 4.80
_cell_volume 1849.9(13)
_diffrn_measurement_device 'Philips PW1100'
_diffrn_measurement_method \w/2\q
_diffrn_radiation_type MoK\a
_diffrn_radiation_wavelength 0.7107
_diffrn_reflns_av_R_equivalents 0.0104
_diffrn_reflns_limit_h_max 11
_diffrn_reflns_limit_h_min -11
_diffrn_reflns_limit_k_max 22
_diffrn_reflns_limit_k_min 0
_diffrn_reflns_limit_l_max 15
_diffrn_reflns_limit_l_min 0
_diffrn_reflns_number 2191
_diffrn_reflns_theta_max 28
_diffrn_standards_decay_% 8.44
_diffrn_standards_interval_time 120
_diffrn_standards_number 3
_exptl_absorpt_coefficient_mu 0.08
_exptl_absorpt_correction_type none
_exptl_crystal_colour colourless
_exptl_crystal_density_diffrn 1.298
_exptl_crystal_description plate-like
_exptl_crystal_size_max 0.65
_exptl_crystal_size_mid 0.40
_exptl_crystal_size_min 0.15
_refine_diff_density_max 0.20
_refine_diff_density_min 0.18
_refine_ls_extinction_method none
_refine_ls_goodness_of_fit_obs 0.870
_refine_ls_hydrogen_treatment refU
_refine_ls_number_parameters 246
_refine_ls_number_reflns '2067 [F>3\s(F)]'
_refine_ls_R_factor_obs 0.050
_refine_ls_shift/esd_max '0.407 (U~11~, C4)'
_refine_ls_structure_factor_coef F
_refine_ls_weighting_details 'w = 1/[\s^2^(F) + 0.000611F^2^]'
_refine_ls_weighting_scheme calc
_refine_ls_wR_factor_obs 0.058
_reflns_number_observed 2036
_reflns_number_total 2093
_reflns_observed_criterion F>4\s(F)
_cod_data_source_file ka1072.cif
_cod_data_source_block ka1072_structure_1_of_1
_cod_depositor_comments
;
The following automatic conversions were performed:

'_refine_ls_weighting_scheme' value '1/[\s^2^(F) + 0.000611F^2^]' was
changed to 'calc'. New tag '_refine_ls_weighting_details' was
created. The value of the new tag was set to 'w = 1/[\s^2^(F) +
0.000611F^2^]'.

Automatic conversion script
Id: cif_fix_values 3143 2015-03-26 13:38:13Z robertas 
;
_cod_original_cell_volume 1850.0(10)
_cod_original_sg_symbol_H-M 'P 21/c'
_cod_original_formula_sum 'C23 H23 N1 O3'
_cod_database_code 2010385

loop_
_symmetry_equiv_pos_as_xyz
x,y,z
x,1/2-y,1/2+z
-x,-y,-z
-x,1/2+y,1/2-z

loop_
_atom_site_label
_atom_site_fract_x
_atom_site_fract_y
_atom_site_fract_z
_atom_site_U_iso_or_equiv
O1 .1794(2) .13420(10) .2226(2) .0439(5)
C2 .0510(4) .1717(2) .2337(3) .0452(7)
N3 -.0100(3) .12960(10) .3145(2) .0540(7)
C4 .0994(4) .0782(2) .3930(3) .0636(10)
C4a .1381(4) .0150(2) .3190(3) .0549(8)
C5 .2866(4) -.0289(2) .3734(3) .0690(10)
C6 .2861(5) -.0995(2) .2987(4) .0846(13)
C7 .3030(5) -.0651(2) .1853(4) .0717(11)
C8 .3230(4) .0213(2) .2123(4) .0532(8)
C8a .1661(4) .0515(2) .2096(3) .0456(7)
C9 .4062(4) .0214(2) .3419(3) .0653(9)
O10 -.0581(2) .17210(10) .1205(2) .0470(5)
C11 -.2065(3) .1897(2) .1169(3) .0481(8)
C12 -.2582(4) .1737(2) .2110(3) .0548(9)
C13 -.1595(4) .1334(2) .3115(3) .0612(9)
C14 -.3012(4) .2183(2) .0154(3) .0609(9)
C15 -.4526(4) .2314(2) .0076(4) .0775(12)
C16 -.5073(4) .2159(2) .1006(5) .0844(14)
C17 -.4119(5) .1875(2) .2017(4) .0741(12)
O18 -.2065(3) .1020(2) .3857(3) .0946(9)
C19 .0991(3) .2527(2) .2718(2) .0411(7)
C20 .1624(4) .2975(2) .2028(3) .0533(9)
C21 .2181(4) .3692(2) .2380(3) .0546(8)
C22 .2125(3) .3991(2) .3431(3) .0477(7)
C23 .1438(4) .3559(2) .4090(3) .0533(8)
C24 .0878(4) .2832(2) .3746(3) .0477(8)
C25 .2822(4) .4767(2) .3839(3) .0715(10)
H41 .202 .109 .437 .081(3)
H42 .049 .054 .456 .081(3)
H4a .041 -.023 .304 .081(3)
H5 .304 -.042 .464 .081(3)
H61 .3810(10) -.137 .338 .081(3)
H62 .1810(10) -.131 .284 .081(3)
H71 .4010(10) -.089 .164 .081(3)
H72 .2010(10) -.075 .115 .081(3)
H8 .377 .053 .158 .081(3)
H8a .076 .038 .132 .081(3)
H91 .416 .078 .380 .081(3)
H92 .518 -.005 .363 .081(3)
H14 -.258 .231 -.057 .081(3)
H15 -.531 .253 -.071 .081(3)
H16 -.625 .228 .0950(10) .081(3)
H17 -.4570(10) .175 .273 .081(3)
H20 .169 .275 .121 .081(3)
H21 .267 .404 .183 .081(3)
H23 .134 .379 .489 .081(3)
H24 .035 .250 .428 .081(3)
H251 .330 .500 .319 .123(9)
H252 .372 .470 .464 .123(9)
H253 .196 .515 .397 .123000

loop_
_geom_angle_atom_site_label_1
_geom_angle_atom_site_label_2
_geom_angle_atom_site_label_3
_geom_angle
_geom_angle_publ_flag
C2 O1 C8a 115.7(2) yes
O1 C2 N3 109.1(3) yes
O1 C2 O10 106.4(3) yes
O1 C2 C19 107.0(3) yes
N3 C2 O10 110.2(3) yes
N3 C2 C19 113.7(3) yes
O10 C2 C19 110.2(3) yes
C2 N3 C4 114.8(3) yes
C2 N3 C13 122.4(3) yes
C4 N3 C13 122.6(3) yes
N3 C4 C4a 107.1(3) yes
C4 C4a C5 116.0(3) yes
C4 C4a C8a 109.0(3) yes
C5 C4a C8a 103.1(3) yes
C4a C5 C6 107.4(3) yes
C4a C5 C9 102.4(3) yes
C6 C5 C9 101.2(3) yes
C5 C6 C7 103.1(3) yes
C6 C7 C8 103.2(3) yes
C7 C8 C8a 106.3(3) yes
C7 C8 C9 102.2(3) yes
C8a C8 C9 102.0(3) yes
O1 C8a C4a 110.1(3) yes
O1 C8a C8 107.1(3) yes
C4a C8a C8 103.1(3) yes
C5 C9 C8 94.3(3) yes
C2 O10 C11 115.8(2) yes
O10 C11 C12 119.9(3) yes
O10 C11 C14 117.9(3) yes
C12 C11 C14 122.1(3) yes
C11 C12 C13 120.3(3) yes
C11 C12 C17 118.4(3) yes
C13 C12 C17 120.8(3) yes
N3 C13 C12 114.7(3) yes
N3 C13 O18 121.4(3) yes
C12 C13 O18 123.8(3) yes
C11 C14 C15 118.8(3) yes
C14 C15 C16 120.3(4) yes
C15 C16 C17 120.6(4) yes
C12 C17 C16 119.9(4) yes
C2 C19 C20 118.6(3) yes
C2 C19 C24 122.9(3) yes
C20 C19 C24 118.5(3) yes
C19 C20 C21 120.7(3) yes
C20 C21 C22 121.2(3) yes
C21 C22 C23 118.0(3) yes
C21 C22 C25 120.6(3) yes
C23 C22 C25 121.4(3) yes
C22 C23 C24 121.3(3) yes
C19 C24 C23 120.3(3) yes

loop_
_geom_bond_atom_site_label_1
_geom_bond_atom_site_label_2
_geom_bond_site_symmetry_1
_geom_bond_site_symmetry_2
_geom_bond_distance
_geom_bond_publ_flag
O1 C2 . . 1.385(4) yes
O1 C8a . . 1.454(4) yes
C2 N3 . . 1.458(5) yes
C2 O10 . . 1.441(4) yes
C2 C19 . . 1.513(5) yes
N3 C4 . . 1.469(4) yes
N3 C13 . . 1.359(5) yes
C4 C4a . . 1.526(5) yes
C4a C5 . . 1.532(5) yes
C4a C8a . . 1.556(5) yes
C5 C6 . . 1.528(5) yes
C5 C9 . . 1.535(5) yes
C6 C7 . . 1.546(7) yes
C7 C8 . . 1.544(5) yes
C8 C8a . . 1.521(5) yes
C8 C9 . . 1.531(5) yes
O10 C11 . . 1.380(4) yes
C11 C12 . . 1.382(6) yes
C11 C14 . . 1.375(4) yes
C12 C13 . . 1.467(5) yes
C12 C17 . . 1.399(6) yes
C13 O18 . . 1.231(5) yes
C14 C15 . . 1.380(5) yes
C15 C16 . . 1.384(8) yes
C16 C17 . . 1.372(6) yes
C19 C20 . . 1.388(5) yes
C19 C24 . . 1.384(5) yes
C20 C21 . . 1.372(5) yes
C21 C22 . . 1.389(5) yes
C22 C23 . . 1.375(5) yes
C22 C25 . . 1.518(5) yes
C23 C24 . . 1.387(5) yes
C4 H41 . . 1.079(3) no
C4 H42 . . 1.085(4) no
C4a H4a . . 1.081(4) no
C5 H5 . . 1.085(4) no
C6 H61 . . 1.081(7) no
C6 H62 . . 1.077(9) no
C7 H71 . . 1.086(10) no
C7 H72 . . 1.078(7) no
C8 H8 . . 1.082(4) no
C8a H8A . . 1.080(3) no
C9 H91 . . 1.083(4) no
C9 H92 . . 1.083(4) no
C14 H14 . . 1.083(4) no
C15 H15 . . 1.079(4) no
C16 H16 . . 1.080(5) no
C17 H17 . . 1.081(8) no
C20 H20 . . 1.083(4) no
C21 H21 . . 1.089(4) no
C23 H23 . . 1.076(4) no
C24 H24 . . 1.081(4) no
C25 H251 . . 1.083(4) no
C25 H252 . . 1.079(3) no
C25 H253 . . 1.080(4) no

loop_
_geom_torsion_atom_site_label_1
_geom_torsion_atom_site_label_2
_geom_torsion_atom_site_label_3
_geom_torsion_atom_site_label_4
_geom_torsion
_geom_torsion_publ_flag
O1 C2 N3 C4 20.8(4) no
O1 C2 N3 C13 -154.5(3) no
O1 C2 O10 C11 164.7(2) no
O1 C2 C19 C20 57.9(4) no
O1 C2 C19 C24 -119.7(3) no
O1 C8a C4a C4 12.1(4) no
O1 C8a C4a C5 -111.6(3) no
O1 C8a C8 C7 -174.0(3) no
O1 C8a C8 C9 79.3(3) no
C2 O1 C8a C4a -62.4(4) no
C2 O1 C8a C8 -173.9(3) no
C2 N3 C4 C4a -66.1(3) no
C2 N3 C13 C12 8.6(4) no
C2 N3 C13 O18 -174.5(3) no
C2 O10 C11 C12 -27.7(4) no
C2 O10 C11 C14 156.5(3) no
C2 C19 C20 C21 -175.1(3) no
C2 C19 C24 C23 175.4(3) no
N3 C2 O1 C8a 44.6(4) no
N3 C2 O10 C11 46.6(3) no
N3 C2 C19 C20 178.4(3) no
N3 C2 C19 C24 0.8(4) no
N3 C4 C4a C5 160.0(3) no
N3 C4 C4a C8a 44.3(4) no
N3 C13 C12 C11 14.0(5) no
N3 C13 C12 C17 -174.6(3) no
C4 N3 C2 O10 137.3(3) no
C4 N3 C2 C19 -98.5(3) no
C4 N3 C13 C12 -166.4(3) no
C4 N3 C13 O18 10.5(5) no
C4 C4a C5 C6 167.7(3) no
C4 C4a C5 C9 -86.2(4) no
C4 C4a C8a C8 126.1(3) no
C4a C4 N3 C13 109.2(3) no
C4a C5 C6 C7 68.6(4) no
C4a C5 C9 C8 -54.2(3) no
C4a C8a C8 C7 69.8(3) no
C4a C8a C8 C9 -36.9(3) no
C5 C4a C8a C8 2.4(3) no
C5 C6 C7 C8 4.0(4) no
C5 C9 C8 C7 -54.1(3) no
C5 C9 C8 C8a 55.8(3) no
C6 C5 C4a C8a -73.3(3) no
C6 C5 C9 C8 56.7(3) no
C6 C7 C8 C8a -74.6(4) no
C6 C7 C8 C9 31.9(4) no
C7 C6 C5 C9 -38.3(4) no
C8a O1 C2 O10 -74.3(3) no
C8a O1 C2 C19 167.9(3) no
C8a C4a C5 C9 32.9(3) no
O10 C2 N3 C13 -38.0(4) no
O10 C2 C19 C20 -57.3(4) no
O10 C2 C19 C24 125.1(3) no
O10 C11 C12 C13 -4.2(5) no
O10 C11 C12 C17 -175.8(3) no
O10 C11 C14 C15 175.7(3) no
C11 O10 C2 C19 -79.7(3) no
C11 C12 C13 O18 -162.8(4) no
C11 C12 C17 C16 0.3(6) no
C11 C14 C15 C16 0.0(6) no
C12 C11 C14 C15 0.0(5) no
C12 C17 C16 C15 -0.3(7) no
C13 N3 C2 C19 86.2(4) no
C13 C12 C11 C14 171.4(3) no
C13 C12 C17 C16 -171.3(4) no
C14 C11 C12 C17 -0.2(5) no
C14 C15 C16 C17 0.1(7) no
C17 C12 C13 O18 8.6(6) no
C19 C20 C21 C22 -0.2(5) no
C19 C24 C23 C22 -0.5(5) no
C20 C19 C24 C23 -2.3(5) no
C20 C21 C22 C23 -2.6(3) no
C20 C21 C22 C25 176.7(3) no
C21 C20 C19 C24 2.6(5) no
C21 C22 C23 C24 2.9(5) no
C24 C23 C22 C25 -176.3(3) no
